data_1557830
loop_
_publ_author_name
'Guo, Chenxing'
'Wang, Hu'
'Lynch, Vincent M.'
'Ji, Xiaofan'
'Page, Zachariah A.'
'Sessler, Jonathan L.'

_publ_section_title
;
 Molecular recognition of pyrazine N,N&#x2032;-dioxide using aryl extended
 calix[4]pyrroles
;
_journal_issue 22
_journal_name_full 'Chemical Science'
_journal_page_first 5650
_journal_page_last 5657
_journal_paper_doi 10.1039/D0SC01496F
_journal_volume 11
_journal_year 2020
_chemical_formula_moiety '2 C36 H38 N6, C4 H4 N2 O2, 2 C H4 O, 2 H2 O'
_chemical_formula_sum 'C78 H92 N14 O6'
_chemical_formula_weight 1321.65
_space_group_crystal_system monoclinic
_space_group_IT_number 15
_space_group_name_Hall '-C 2yc'
_space_group_name_H-M_alt 'C 1 2/c 1'
_atom_sites_solution_hydrogens mixed
_audit_creation_method SHELXL-2016/6
_audit_update_record
;
2020-02-20 deposited with the CCDC.	2020-04-20 downloaded from the CCDC.
;
_cell_angle_alpha 90
_cell_angle_beta 93.976(10)
_cell_angle_gamma 90
_cell_formula_units_Z 4
_cell_length_a 12.761(3)
_cell_length_b 17.133(3)
_cell_length_c 31.684(5)
_cell_measurement_reflns_used 4693
_cell_measurement_temperature 100(2)
_cell_measurement_theta_max 22.6
_cell_measurement_theta_min 2.31
_cell_volume 6911(2)
_computing_cell_refinement 'Apex II release 2010, Bruker AXS, Inc.'
_computing_data_collection 'Apex II release 2010, Bruker AXS, Inc.'
_computing_data_reduction 'Apex II release 2010, Bruker AXS, Inc.'
_computing_molecular_graphics 'XP SHELXTL/PC, Siemens Analytical'
_computing_publication_material 'SHELXL-2016/6, Sheldrick, G. M.'
_computing_structure_refinement 'Shelxl-2016/6, Sheldrick, G. M.'
_computing_structure_solution
;

Sheldrick, G. M. (2015).  SHELXT.  Acta Cryst. A71, 3-8.

;
_diffrn_ambient_temperature 100(2)
_diffrn_measured_fraction_theta_full 1.000
_diffrn_measured_fraction_theta_max 0.993
_diffrn_measurement_device_type 'Nonius Kappa CCD with a Bruker Apex II detector'
_diffrn_measurement_method \w-scans
_diffrn_radiation_type MoK\a
_diffrn_radiation_wavelength 0.71073
_diffrn_reflns_av_R_equivalents 0.1768
_diffrn_reflns_av_unetI/netI 0.1311
_diffrn_reflns_Laue_measured_fraction_full 1.000
_diffrn_reflns_Laue_measured_fraction_max 0.993
_diffrn_reflns_limit_h_max 15
_diffrn_reflns_limit_h_min -15
_diffrn_reflns_limit_k_max 20
_diffrn_reflns_limit_k_min -20
_diffrn_reflns_limit_l_max 29
_diffrn_reflns_limit_l_min -38
_diffrn_reflns_number 63040
_diffrn_reflns_point_group_measured_fraction_full 1.000
_diffrn_reflns_point_group_measured_fraction_max 0.993
_diffrn_reflns_theta_full 25.242
_diffrn_reflns_theta_max 25.493
_diffrn_reflns_theta_min 1.993
_diffrn_source 'sealed fine focus tube'
_exptl_absorpt_coefficient_mu 0.082
_exptl_absorpt_correction_T_max 0.7452
_exptl_absorpt_correction_T_min 0.5952
_exptl_absorpt_correction_type multi-scan
_exptl_absorpt_process_details 'SADABS 2014/5'
_exptl_crystal_colour yellow
_exptl_crystal_density_diffrn 1.270
_exptl_crystal_description prism
_exptl_crystal_F_000 2824
_refine_diff_density_max 0.381
_refine_diff_density_min -0.473
_refine_diff_density_rms 0.072
_refine_ls_extinction_coef 0.0042(4)
_refine_ls_extinction_expression Fc^*^=kFc[1+0.001xFc^2^\l^3^/sin(2\q)]^-1/4^
_refine_ls_extinction_method 'SHELXL-2016/6 (Sheldrick 2016)'
_refine_ls_goodness_of_fit_ref 1.045
_refine_ls_hydrogen_treatment mixed
_refine_ls_matrix_type full
_refine_ls_number_parameters 482
_refine_ls_number_reflns 6385
_refine_ls_number_restraints 1
_refine_ls_restrained_S_all 1.052
_refine_ls_R_factor_all 0.1191
_refine_ls_R_factor_gt 0.0644
_refine_ls_shift/su_max 0.000
_refine_ls_shift/su_mean 0.000
_refine_ls_structure_factor_coef Fsqd
_refine_ls_weighting_details 'w=1/[\s^2^(Fo^2^)+(0.0670P)^2^] where P=(Fo^2^+2Fc^2^)/3'
_refine_ls_weighting_scheme calc
_refine_ls_wR_factor_gt 0.1483
_refine_ls_wR_factor_ref 0.1703
_reflns_Friedel_coverage 0.000
_reflns_number_gt 3948
_reflns_number_total 6385
_reflns_threshold_expression 'I > 2\s(I)'
_cod_data_source_file d0sc01496f3.cif
_cod_data_source_block shelx_CCDC2
_cod_depositor_comments
;Adding full bibliography for 1557828--1557833.cif.

 Adding full bibliography for 1557828--1557833.cif.
;
_cod_original_sg_symbol_H-M 'C 2/c'
_cod_database_code 1557830
_shelx_shelxl_version_number 2016/6
_shelx_space_group_comment
;
The symmetry employed for this shelxl refinement is uniquely defined
by the following loop, which should always be used as a source of
symmetry information in preference to the above space-group names.
They are only intended as comments.
;

loop_
_space_group_symop_operation_xyz
'x, y, z'
'-x, y, -z+1/2'
'x+1/2, y+1/2, z'
'-x+1/2, y+1/2, -z+1/2'
'-x, -y, -z'
'x, -y, z-1/2'
'-x+1/2, -y+1/2, -z'
'x+1/2, -y+1/2, z-1/2'

loop_
_atom_site_label
_atom_site_type_symbol
_atom_site_fract_x
_atom_site_fract_y
_atom_site_fract_z
_atom_site_U_iso_or_equiv
_atom_site_adp_type
_atom_site_occupancy
_atom_site_site_symmetry_order
_atom_site_calc_flag
_atom_site_refinement_flags_posn
_atom_site_refinement_flags_adp
_atom_site_refinement_flags_occupancy
_atom_site_disorder_assembly
_atom_site_disorder_group
C1 C 0.6768(2) 0.02258(15) 0.07503(8) 0.0177(6) Uani 1 1 d . . . . .
C2 C 0.5864(2) 0.01262(16) 0.04979(8) 0.0215(7) Uani 1 1 d . . . . .
H2 H 0.573732 -0.027052 0.029120 0.026 Uiso 1 1 calc R U . . .
C3 C 0.5152(2) 0.07163(16) 0.05988(8) 0.0229(7) Uani 1 1 d . . . . .
H3 H 0.446564 0.079134 0.046911 0.028 Uiso 1 1 calc R U . . .
C4 C 0.5625(2) 0.11623(16) 0.09166(8) 0.0193(7) Uani 1 1 d . . . . .
C5 C 0.5228(2) 0.18443(16) 0.11583(9) 0.0230(7) Uani 1 1 d . . . . .
C6 C 0.5895(2) 0.25609(16) 0.11002(8) 0.0188(6) Uani 1 1 d . . . . .
C7 C 0.5876(2) 0.30848(16) 0.07766(9) 0.0232(7) Uani 1 1 d . . . . .
H7 H 0.538602 0.308951 0.053680 0.028 Uiso 1 1 calc R U . . .
C8 C 0.6703(2) 0.36177(16) 0.08573(8) 0.0213(7) Uani 1 1 d . . . . .
H8 H 0.686790 0.404582 0.068315 0.026 Uiso 1 1 calc R U . . .
C9 C 0.7228(2) 0.34106(16) 0.12299(8) 0.0188(7) Uani 1 1 d . . . . .
C10 C 0.8184(2) 0.37651(15) 0.14738(8) 0.0168(6) Uani 1 1 d . . . . .
C11 C 0.8972(2) 0.31275(15) 0.15890(8) 0.0164(6) Uani 1 1 d . . . . .
C12 C 0.9315(2) 0.27862(16) 0.19642(8) 0.0202(7) Uani 1 1 d . . . . .
H12 H 0.911038 0.292580 0.223676 0.024 Uiso 1 1 calc R U . . .
C13 C 1.0029(2) 0.21888(16) 0.18727(8) 0.0195(7) Uani 1 1 d . . . . .
H13 H 1.039412 0.185707 0.207312 0.023 Uiso 1 1 calc R U . . .
C14 C 1.0099(2) 0.21737(15) 0.14439(8) 0.0187(6) Uani 1 1 d . . . . .
C15 C 1.0713(2) 0.16638(15) 0.11577(8) 0.0197(7) Uani 1 1 d . . . . .
C16 C 0.9990(2) 0.11584(15) 0.08743(8) 0.0176(6) Uani 1 1 d . . . . .
C17 C 1.0036(2) 0.09474(16) 0.04623(9) 0.0236(7) Uani 1 1 d . . . . .
H17 H 1.052202 0.113854 0.027307 0.028 Uiso 1 1 calc R U . . .
C18 C 0.9238(2) 0.03958(16) 0.03653(8) 0.0227(7) Uani 1 1 d . . . . .
H18 H 0.908889 0.015301 0.009829 0.027 Uiso 1 1 calc R U . . .
C19 C 0.8713(2) 0.02691(15) 0.07201(8) 0.0165(6) Uani 1 1 d . . . . .
C20 C 0.7771(2) -0.02392(15) 0.07899(8) 0.0184(7) Uani 1 1 d . . . . .
C21 C 0.4091(2) 0.20213(19) 0.09898(11) 0.0358(8) Uani 1 1 d . . . . .
H21A H 0.407763 0.214614 0.068762 0.054 Uiso 1 1 calc R U . . .
H21B H 0.382305 0.246678 0.114375 0.054 Uiso 1 1 calc R U . . .
H21C H 0.364882 0.156356 0.103087 0.054 Uiso 1 1 calc R U . . .
C22 C 0.5222(2) 0.16181(17) 0.16313(9) 0.0291(8) Uani 1 1 d . . . . .
H22A H 0.474287 0.117754 0.166178 0.044 Uiso 1 1 calc R U . . .
H22B H 0.498548 0.206463 0.179309 0.044 Uiso 1 1 calc R U . . .
H22C H 0.593240 0.146888 0.173836 0.044 Uiso 1 1 calc R U . . .
C23 C 0.8679(2) 0.43740(15) 0.11842(9) 0.0225(7) Uani 1 1 d . . . . .
H23A H 0.932090 0.458606 0.132904 0.034 Uiso 1 1 calc R U . . .
H23B H 0.817811 0.479827 0.112070 0.034 Uiso 1 1 calc R U . . .
H23C H 0.885189 0.412206 0.092016 0.034 Uiso 1 1 calc R U . . .
C24 C 1.1380(2) 0.21728(16) 0.08776(9) 0.0246(7) Uani 1 1 d . . . . .
H24A H 1.180705 0.183608 0.070771 0.037 Uiso 1 1 calc R U . . .
H24B H 1.184101 0.251128 0.105740 0.037 Uiso 1 1 calc R U . . .
H24C H 1.091577 0.249468 0.068975 0.037 Uiso 1 1 calc R U . . .
C25 C 1.1447(2) 0.11359(17) 0.14346(9) 0.0295(8) Uani 1 1 d . . . . .
H25A H 1.103100 0.082125 0.162005 0.044 Uiso 1 1 calc R U . . .
H25B H 1.194507 0.145852 0.160701 0.044 Uiso 1 1 calc R U . . .
H25C H 1.183265 0.079054 0.125372 0.044 Uiso 1 1 calc R U . . .
C26 C 0.7711(2) -0.08917(16) 0.04499(8) 0.0247(7) Uani 1 1 d . . . . .
H26A H 0.710126 -0.122539 0.048937 0.037 Uiso 1 1 calc R U . . .
H26B H 0.835279 -0.120653 0.047781 0.037 Uiso 1 1 calc R U . . .
H26C H 0.763956 -0.065563 0.016763 0.037 Uiso 1 1 calc R U . . .
C27 C 0.7890(2) 0.41996(16) 0.18706(8) 0.0214(7) Uani 1 1 d . . . . .
C28 C 0.6852(2) 0.43372(16) 0.19528(8) 0.0225(7) Uani 1 1 d . . . . .
H28 H 0.629608 0.411688 0.177677 0.027 Uiso 1 1 calc R U . . .
C29 C 0.6637(3) 0.48009(18) 0.22957(9) 0.0308(8) Uani 1 1 d . . . . .
H29 H 0.592105 0.488431 0.234712 0.037 Uiso 1 1 calc R U . . .
C30 C 0.8357(3) 0.4985(2) 0.24745(10) 0.0428(9) Uani 1 1 d . . . . .
H30 H 0.889807 0.520426 0.265862 0.051 Uiso 1 1 calc R U . . .
C31 C 0.8652(3) 0.45333(17) 0.21422(9) 0.0328(8) Uani 1 1 d . . . . .
H31 H 0.937457 0.445340 0.210110 0.039 Uiso 1 1 calc R U . . .
C32 C 0.7879(2) -0.06619(15) 0.12187(8) 0.0198(7) Uani 1 1 d . . . . .
C33 C 0.8838(2) -0.08828(16) 0.14120(9) 0.0266(7) Uani 1 1 d . . . . .
H33 H 0.947176 -0.074468 0.129000 0.032 Uiso 1 1 calc R U . . .
C34 C 0.8867(3) -0.13047(17) 0.17826(9) 0.0324(8) Uani 1 1 d . . . . .
H34 H 0.953598 -0.144085 0.191227 0.039 Uiso 1 1 calc R U . . .
C35 C 0.7095(3) -0.13313(18) 0.17815(9) 0.0326(8) Uani 1 1 d . . . . .
H35 H 0.647534 -0.149227 0.190669 0.039 Uiso 1 1 calc R U . . .
C36 C 0.6991(2) -0.08990(16) 0.14126(9) 0.0250(7) Uani 1 1 d . . . . .
H36 H 0.631285 -0.076460 0.129213 0.030 Uiso 1 1 calc R U . . .
C37 C 0.7949(2) 0.21154(17) 0.03356(9) 0.0219(7) Uani 1 1 d . . . . .
C38 C 0.7929(2) 0.31704(17) -0.01263(8) 0.0214(7) Uani 1 1 d . . . . .
N1 N 0.66087(19) 0.08567(13) 0.10050(7) 0.0178(6) Uani 1 1 d . . . . .
N2 N 0.67349(17) 0.27597(13) 0.13773(7) 0.0183(5) Uani 1 1 d . . . . .
N3 N 0.94525(17) 0.27444(13) 0.12733(7) 0.0164(5) Uani 1 1 d . . . . .
N4 N 0.91745(18) 0.07478(13) 0.10291(7) 0.0185(6) Uani 1 1 d . . . . .
N5 N 0.7359(2) 0.51344(16) 0.25554(8) 0.0389(7) Uani 1 1 d . . . . .
N6 N 0.8020(2) -0.15334(15) 0.19704(8) 0.0366(7) Uani 1 1 d . . . . .
N7 N 0.83934(18) 0.27877(13) 0.02116(7) 0.0201(6) Uani 1 1 d . . . . .
O1 O 0.92382(15) 0.30667(11) 0.04090(5) 0.0246(5) Uani 1 1 d . . . . .
O1W O 0.80383(16) 0.10810(13) 0.17620(6) 0.0234(5) Uani 1 1 d . . . . .
O1A O 0.6824(2) 0.25180(17) 0.23222(7) 0.0661(9) Uani 1 1 d D . . . .
H1A H 0.700783 0.291295 0.246601 0.099 Uiso 1 1 d R U . . .
C1A C 0.6789(5) 0.1932(3) 0.25618(17) 0.116(2) Uani 1 1 d D . . . .
H1A1 H 0.738680 0.158924 0.251891 0.174 Uiso 1 1 calc R U . . .
H1A2 H 0.613241 0.164697 0.249542 0.174 Uiso 1 1 calc R U . . .
H1A3 H 0.682007 0.210531 0.285719 0.174 Uiso 1 1 calc R U . . .
H3N H 0.938(2) 0.2874(16) 0.0988(9) 0.029(8) Uiso 1 1 d . . . . .
H37 H 0.835(2) 0.1839(14) 0.0577(8) 0.021(7) Uiso 1 1 d . . . . .
H4N H 0.896(2) 0.0789(15) 0.1262(8) 0.014(8) Uiso 1 1 d . . . . .
H38 H 0.831(2) 0.3640(17) -0.0192(8) 0.023(8) Uiso 1 1 d . . . . .
H1WA H 0.795(3) 0.080(2) 0.1996(11) 0.054(11) Uiso 1 1 d . . . . .
H1N H 0.701(2) 0.0992(15) 0.1212(8) 0.016(8) Uiso 1 1 d . . . . .
H1WB H 0.839(3) 0.153(2) 0.1895(11) 0.058(11) Uiso 1 1 d . . . . .
H2N H 0.686(3) 0.2615(19) 0.1680(11) 0.058(11) Uiso 1 1 d . . . . .

loop_
_atom_site_aniso_label
_atom_site_aniso_U_11
_atom_site_aniso_U_22
_atom_site_aniso_U_33
_atom_site_aniso_U_23
_atom_site_aniso_U_13
_atom_site_aniso_U_12
C1 0.0256(17) 0.0135(15) 0.0146(14) -0.0019(12) 0.0057(12) -0.0029(13)
C2 0.0240(17) 0.0214(17) 0.0193(15) -0.0061(12) 0.0024(13) -0.0066(13)
C3 0.0174(16) 0.0261(17) 0.0248(16) 0.0017(13) -0.0020(13) -0.0042(14)
C4 0.0149(16) 0.0198(16) 0.0237(16) 0.0009(12) 0.0046(12) -0.0035(13)
C5 0.0174(16) 0.0189(17) 0.0327(17) -0.0021(13) 0.0025(13) 0.0002(13)
C6 0.0132(15) 0.0174(16) 0.0257(16) -0.0029(13) 0.0015(12) 0.0021(12)
C7 0.0198(17) 0.0249(17) 0.0239(16) -0.0002(13) -0.0047(13) 0.0006(14)
C8 0.0251(17) 0.0153(16) 0.0237(16) 0.0012(13) 0.0021(13) 0.0023(13)
C9 0.0198(16) 0.0136(16) 0.0234(16) -0.0028(12) 0.0039(12) 0.0025(13)
C10 0.0175(15) 0.0140(15) 0.0190(14) -0.0033(12) 0.0022(12) 0.0016(12)
C11 0.0182(15) 0.0145(15) 0.0166(15) -0.0040(12) 0.0020(12) -0.0039(12)
C12 0.0229(17) 0.0233(17) 0.0144(14) -0.0039(12) 0.0024(12) -0.0036(13)
C13 0.0203(16) 0.0215(16) 0.0165(15) 0.0024(12) -0.0001(12) -0.0016(13)
C14 0.0171(16) 0.0170(16) 0.0213(15) -0.0018(12) -0.0024(12) -0.0019(13)
C15 0.0203(16) 0.0166(16) 0.0224(15) 0.0007(12) 0.0027(12) 0.0021(13)
C16 0.0159(15) 0.0129(15) 0.0247(16) -0.0008(12) 0.0068(12) 0.0020(12)
C17 0.0270(18) 0.0228(17) 0.0224(16) -0.0019(13) 0.0112(13) -0.0018(14)
C18 0.0253(17) 0.0219(17) 0.0218(15) -0.0068(13) 0.0079(13) -0.0039(14)
C19 0.0173(16) 0.0137(15) 0.0188(14) -0.0037(12) 0.0025(12) 0.0041(12)
C20 0.0244(17) 0.0132(15) 0.0183(14) -0.0011(12) 0.0061(12) -0.0028(13)
C21 0.0190(18) 0.032(2) 0.057(2) -0.0060(16) 0.0022(15) 0.0010(15)
C22 0.0279(18) 0.0250(18) 0.0359(18) -0.0048(14) 0.0139(14) -0.0047(14)
C23 0.0214(17) 0.0179(16) 0.0288(16) -0.0003(13) 0.0064(13) 0.0026(13)
C24 0.0180(16) 0.0213(17) 0.0352(17) -0.0031(13) 0.0073(13) -0.0014(13)
C25 0.0247(18) 0.0249(18) 0.0385(19) -0.0003(14) -0.0007(14) 0.0074(14)
C26 0.0318(18) 0.0190(17) 0.0240(16) -0.0059(13) 0.0074(13) -0.0036(14)
C27 0.0250(17) 0.0171(16) 0.0222(15) -0.0017(12) 0.0027(13) 0.0048(13)
C28 0.0223(17) 0.0229(17) 0.0225(15) 0.0019(13) 0.0020(13) 0.0022(14)
C29 0.0315(19) 0.036(2) 0.0259(17) 0.0007(15) 0.0102(15) 0.0115(16)
C30 0.037(2) 0.048(2) 0.042(2) -0.0236(17) -0.0126(16) 0.0114(18)
C31 0.0293(19) 0.0307(19) 0.0380(19) -0.0194(15) -0.0010(15) 0.0066(15)
C32 0.0281(18) 0.0093(15) 0.0219(15) -0.0055(12) 0.0018(13) -0.0005(13)
C33 0.0304(19) 0.0187(17) 0.0312(17) -0.0017(14) 0.0055(14) 0.0000(14)
C34 0.040(2) 0.0241(19) 0.0331(18) 0.0010(15) 0.0010(15) 0.0002(15)
C35 0.042(2) 0.0289(19) 0.0274(18) 0.0020(14) 0.0056(15) -0.0084(16)
C36 0.0279(18) 0.0216(17) 0.0261(17) 0.0020(13) 0.0057(14) -0.0047(14)
C37 0.0248(18) 0.0211(17) 0.0202(16) 0.0044(13) 0.0047(13) -0.0001(14)
C38 0.0267(18) 0.0209(18) 0.0169(15) 0.0041(13) 0.0037(13) 0.0027(15)
N1 0.0184(14) 0.0195(14) 0.0153(13) -0.0027(11) 0.0006(11) -0.0029(11)
N2 0.0167(13) 0.0173(14) 0.0209(13) 0.0006(10) 0.0006(10) -0.0005(10)
N3 0.0174(13) 0.0174(13) 0.0146(13) -0.0007(10) 0.0021(10) 0.0007(10)
N4 0.0227(14) 0.0156(14) 0.0180(14) -0.0020(11) 0.0074(11) -0.0019(11)
N5 0.0428(19) 0.0465(18) 0.0269(15) -0.0117(13) -0.0019(13) 0.0179(15)
N6 0.050(2) 0.0333(17) 0.0258(15) 0.0070(12) 0.0009(14) -0.0055(15)
N7 0.0233(14) 0.0207(14) 0.0167(13) 0.0002(10) 0.0051(11) 0.0009(11)
O1 0.0247(12) 0.0299(12) 0.0189(11) 0.0012(9) -0.0016(9) -0.0062(10)
O1W 0.0288(13) 0.0259(13) 0.0158(11) 0.0023(10) 0.0036(9) -0.0058(10)
O1A 0.100(2) 0.070(2) 0.0297(14) -0.0087(14) 0.0152(14) -0.0500(18)
C1A 0.184(7) 0.079(4) 0.086(4) -0.009(3) 0.013(4) 0.002(4)

loop_
_atom_type_symbol
_atom_type_description
_atom_type_scat_dispersion_real
_atom_type_scat_dispersion_imag
_atom_type_scat_source
C C 0.0033 0.0016 'International Tables Vol C Tables 4.2.6.8 and 6.1.1.4'
H H 0.0000 0.0000 'International Tables Vol C Tables 4.2.6.8 and 6.1.1.4'
N N 0.0061 0.0033 'International Tables Vol C Tables 4.2.6.8 and 6.1.1.4'
O O 0.0106 0.0060 'International Tables Vol C Tables 4.2.6.8 and 6.1.1.4'

loop_
_geom_angle_atom_site_label_1
_geom_angle_atom_site_label_2
_geom_angle_atom_site_label_3
_geom_angle
_geom_angle_site_symmetry_1
_geom_angle_site_symmetry_3
_geom_angle_publ_flag
C2 C1 N1 106.8(2) . . ?
C2 C1 C20 131.3(2) . . ?
N1 C1 C20 121.9(2) . . ?
C1 C2 C3 108.0(2) . . ?
C1 C2 H2 126.0 . . ?
C3 C2 H2 126.0 . . ?
C4 C3 C2 108.0(3) . . ?
C4 C3 H3 126.0 . . ?
C2 C3 H3 126.0 . . ?
C3 C4 N1 106.7(2) . . ?
C3 C4 C5 131.4(3) . . ?
N1 C4 C5 121.9(2) . . ?
C4 C5 C6 110.9(2) . . ?
C4 C5 C21 108.6(2) . . ?
C6 C5 C21 108.8(2) . . ?
C4 C5 C22 108.8(2) . . ?
C6 C5 C22 111.2(2) . . ?
C21 C5 C22 108.4(2) . . ?
C7 C6 N2 106.8(2) . . ?
C7 C6 C5 130.2(3) . . ?
N2 C6 C5 122.8(2) . . ?
C6 C7 C8 108.5(3) . . ?
C6 C7 H7 125.8 . . ?
C8 C7 H7 125.8 . . ?
C9 C8 C7 107.8(2) . . ?
C9 C8 H8 126.1 . . ?
C7 C8 H8 126.1 . . ?
C8 C9 N2 107.2(2) . . ?
C8 C9 C10 131.5(3) . . ?
N2 C9 C10 121.2(2) . . ?
C11 C10 C9 109.3(2) . . ?
C11 C10 C27 110.5(2) . . ?
C9 C10 C27 112.1(2) . . ?
C11 C10 C23 109.7(2) . . ?
C9 C10 C23 108.2(2) . . ?
C27 C10 C23 107.0(2) . . ?
C12 C11 N3 107.2(2) . . ?
C12 C11 C10 133.3(2) . . ?
N3 C11 C10 119.4(2) . . ?
C11 C12 C13 107.6(2) . . ?
C11 C12 H12 126.2 . . ?
C13 C12 H12 126.2 . . ?
C14 C13 C12 107.8(2) . . ?
C14 C13 H13 126.1 . . ?
C12 C13 H13 126.1 . . ?
N3 C14 C13 107.5(2) . . ?
N3 C14 C15 119.9(2) . . ?
C13 C14 C15 132.6(3) . . ?
C16 C15 C14 111.4(2) . . ?
C16 C15 C25 108.9(2) . . ?
C14 C15 C25 108.5(2) . . ?
C16 C15 C24 108.7(2) . . ?
C14 C15 C24 110.3(2) . . ?
C25 C15 C24 108.9(2) . . ?
C17 C16 N4 106.9(2) . . ?
C17 C16 C15 131.0(2) . . ?
N4 C16 C15 121.8(2) . . ?
C16 C17 C18 108.0(2) . . ?
C16 C17 H17 126.0 . . ?
C18 C17 H17 126.0 . . ?
C19 C18 C17 108.4(2) . . ?
C19 C18 H18 125.8 . . ?
C17 C18 H18 125.8 . . ?
C18 C19 N4 106.3(2) . . ?
C18 C19 C20 130.7(2) . . ?
N4 C19 C20 122.9(2) . . ?
C1 C20 C19 111.3(2) . . ?
C1 C20 C32 110.3(2) . . ?
C19 C20 C32 112.1(2) . . ?
C1 C20 C26 108.8(2) . . ?
C19 C20 C26 108.4(2) . . ?
C32 C20 C26 105.7(2) . . ?
C5 C21 H21A 109.5 . . ?
C5 C21 H21B 109.5 . . ?
H21A C21 H21B 109.5 . . ?
C5 C21 H21C 109.5 . . ?
H21A C21 H21C 109.5 . . ?
H21B C21 H21C 109.5 . . ?
C5 C22 H22A 109.5 . . ?
C5 C22 H22B 109.5 . . ?
H22A C22 H22B 109.5 . . ?
C5 C22 H22C 109.5 . . ?
H22A C22 H22C 109.5 . . ?
H22B C22 H22C 109.5 . . ?
C10 C23 H23A 109.5 . . ?
C10 C23 H23B 109.5 . . ?
H23A C23 H23B 109.5 . . ?
C10 C23 H23C 109.5 . . ?
H23A C23 H23C 109.5 . . ?
H23B C23 H23C 109.5 . . ?
C15 C24 H24A 109.5 . . ?
C15 C24 H24B 109.5 . . ?
H24A C24 H24B 109.5 . . ?
C15 C24 H24C 109.5 . . ?
H24A C24 H24C 109.5 . . ?
H24B C24 H24C 109.5 . . ?
C15 C25 H25A 109.5 . . ?
C15 C25 H25B 109.5 . . ?
H25A C25 H25B 109.5 . . ?
C15 C25 H25C 109.5 . . ?
H25A C25 H25C 109.5 . . ?
H25B C25 H25C 109.5 . . ?
C20 C26 H26A 109.5 . . ?
C20 C26 H26B 109.5 . . ?
H26A C26 H26B 109.5 . . ?
C20 C26 H26C 109.5 . . ?
H26A C26 H26C 109.5 . . ?
H26B C26 H26C 109.5 . . ?
C31 C27 C28 117.0(3) . . ?
C31 C27 C10 120.8(3) . . ?
C28 C27 C10 121.9(2) . . ?
C27 C28 C29 119.2(3) . . ?
C27 C28 H28 120.4 . . ?
C29 C28 H28 120.4 . . ?
N5 C29 C28 124.6(3) . . ?
N5 C29 H29 117.7 . . ?
C28 C29 H29 117.7 . . ?
N5 C30 C31 124.5(3) . . ?
N5 C30 H30 117.8 . . ?
C31 C30 H30 117.8 . . ?
C27 C31 C30 119.4(3) . . ?
C27 C31 H31 120.3 . . ?
C30 C31 H31 120.3 . . ?
C33 C32 C36 116.7(3) . . ?
C33 C32 C20 122.8(3) . . ?
C36 C32 C20 120.3(3) . . ?
C34 C33 C32 119.5(3) . . ?
C34 C33 H33 120.3 . . ?
C32 C33 H33 120.3 . . ?
N6 C34 C33 124.2(3) . . ?
N6 C34 H34 117.9 . . ?
C33 C34 H34 117.9 . . ?
N6 C35 C36 123.3(3) . . ?
N6 C35 H35 118.3 . . ?
C36 C35 H35 118.3 . . ?
C35 C36 C32 119.9(3) . . ?
C35 C36 H36 120.1 . . ?
C32 C36 H36 120.1 . . ?
N7 C37 C38 121.0(3) . 7_655 ?
N7 C37 H37 114.7(15) . . ?
C38 C37 H37 124.2(15) 7_655 . ?
C37 C38 N7 120.9(3) 7_655 . ?
C37 C38 H38 127.2(15) 7_655 . ?
N7 C38 H38 111.9(15) . . ?
C4 N1 C1 110.6(2) . . ?
C4 N1 H1N 123.8(19) . . ?
C1 N1 H1N 124.9(19) . . ?
C9 N2 C6 109.7(2) . . ?
C9 N2 H2N 119(2) . . ?
C6 N2 H2N 128(2) . . ?
C14 N3 C11 109.9(2) . . ?
C14 N3 H3N 124.9(17) . . ?
C11 N3 H3N 125.0(17) . . ?
C16 N4 C19 110.4(2) . . ?
C16 N4 H4N 126.4(19) . . ?
C19 N4 H4N 123.2(19) . . ?
C29 N5 C30 115.4(3) . . ?
C34 N6 C35 116.5(3) . . ?
O1 N7 C37 121.6(2) . . ?
O1 N7 C38 120.3(2) . . ?
C37 N7 C38 118.2(3) . . ?
H1WA O1W H1WB 99(3) . . ?
C1A O1A H1A 109.6 . . ?
O1A C1A H1A1 109.5 . . ?
O1A C1A H1A2 109.5 . . ?
H1A1 C1A H1A2 109.5 . . ?
O1A C1A H1A3 109.5 . . ?
H1A1 C1A H1A3 109.5 . . ?
H1A2 C1A H1A3 109.5 . . ?

loop_
_geom_bond_atom_site_label_1
_geom_bond_atom_site_label_2
_geom_bond_distance
_geom_bond_site_symmetry_2
_geom_bond_publ_flag
C1 C2 1.368(4) . ?
C1 N1 1.372(3) . ?
C1 C20 1.505(4) . ?
C2 C3 1.410(4) . ?
C2 H2 0.9500 . ?
C3 C4 1.370(4) . ?
C3 H3 0.9500 . ?
C4 N1 1.371(3) . ?
C4 C5 1.504(4) . ?
C5 C6 1.513(4) . ?
C5 C21 1.541(4) . ?
C5 C22 1.549(4) . ?
C6 C7 1.361(4) . ?
C6 N2 1.380(3) . ?
C7 C8 1.406(4) . ?
C7 H7 0.9500 . ?
C8 C9 1.363(4) . ?
C8 H8 0.9500 . ?
C9 N2 1.378(3) . ?
C9 C10 1.525(4) . ?
C10 C11 1.512(4) . ?
C10 C27 1.530(4) . ?
C10 C23 1.552(4) . ?
C11 C12 1.369(4) . ?
C11 N3 1.376(3) . ?
C12 C13 1.413(4) . ?
C12 H12 0.9500 . ?
C13 C14 1.368(4) . ?
C13 H13 0.9500 . ?
C14 N3 1.366(3) . ?
C14 C15 1.516(4) . ?
C15 C16 1.514(4) . ?
C15 C25 1.533(4) . ?
C15 C24 1.542(4) . ?
C16 C17 1.360(4) . ?
C16 N4 1.375(3) . ?
C17 C18 1.408(4) . ?
C17 H17 0.9500 . ?
C18 C19 1.365(3) . ?
C18 H18 0.9500 . ?
C19 N4 1.378(3) . ?
C19 C20 1.514(4) . ?
C20 C32 1.537(4) . ?
C20 C26 1.551(4) . ?
C21 H21A 0.9800 . ?
C21 H21B 0.9800 . ?
C21 H21C 0.9800 . ?
C22 H22A 0.9800 . ?
C22 H22B 0.9800 . ?
C22 H22C 0.9800 . ?
C23 H23A 0.9800 . ?
C23 H23B 0.9800 . ?
C23 H23C 0.9800 . ?
C24 H24A 0.9800 . ?
C24 H24B 0.9800 . ?
C24 H24C 0.9800 . ?
C25 H25A 0.9800 . ?
C25 H25B 0.9800 . ?
C25 H25C 0.9800 . ?
C26 H26A 0.9800 . ?
C26 H26B 0.9800 . ?
C26 H26C 0.9800 . ?
C27 C31 1.377(4) . ?
C27 C28 1.387(4) . ?
C28 C29 1.389(4) . ?
C28 H28 0.9500 . ?
C29 N5 1.322(4) . ?
C29 H29 0.9500 . ?
C30 N5 1.342(4) . ?
C30 C31 1.379(4) . ?
C30 H30 0.9500 . ?
C31 H31 0.9500 . ?
C32 C33 1.383(4) . ?
C32 C36 1.386(4) . ?
C33 C34 1.377(4) . ?
C33 H33 0.9500 . ?
C34 N6 1.329(4) . ?
C34 H34 0.9500 . ?
C35 N6 1.332(4) . ?
C35 C36 1.382(4) . ?
C35 H35 0.9500 . ?
C36 H36 0.9500 . ?
C37 N7 1.354(3) . ?
C37 C38 1.354(4) 7_655 ?
C37 H37 1.01(3) . ?
C38 N7 1.356(3) . ?
C38 H38 0.97(3) . ?
N1 H1N 0.84(3) . ?
N2 H2N 0.99(3) . ?
N3 H3N 0.93(3) . ?
N4 H4N 0.81(3) . ?
N7 O1 1.299(3) . ?
O1W H1WA 0.89(4) . ?
O1W H1WB 0.98(4) . ?
O1A C1A 1.261(5) . ?
O1A H1A 0.8400 . ?
C1A H1A1 0.9800 . ?
C1A H1A2 0.9800 . ?
C1A H1A3 0.9800 . ?

loop_
_geom_hbond_atom_site_label_D
_geom_hbond_atom_site_label_H
_geom_hbond_atom_site_label_A
_geom_hbond_distance_DH
_geom_hbond_distance_HA
_geom_hbond_distance_DA
_geom_hbond_angle_DHA
_geom_hbond_site_symmetry_A
O1A H1A N6 0.84 2.02 2.765(3) 146.6 4_655
C1A H1A1 N5 0.98 2.53 3.296(6) 135.3 4_645
C1A H1A3 N6 0.98 2.40 3.019(6) 120.6 4_655
N3 H3N N7 0.93(3) 2.69(3) 3.538(3) 152(2) .
N3 H3N O1 0.93(3) 1.86(3) 2.788(3) 176(3) .
N4 H4N O1W 0.81(3) 2.10(3) 2.879(3) 162(3) .
O1W H1WA N5 0.89(4) 1.89(4) 2.778(3) 172(3) 4_645
N1 H1N O1W 0.84(3) 2.11(3) 2.936(3) 168(3) .
N2 H2N O1A 0.99(3) 2.05(4) 3.017(3) 165(3) .

loop_
_geom_torsion_atom_site_label_1
_geom_torsion_atom_site_label_2
_geom_torsion_atom_site_label_3
_geom_torsion_atom_site_label_4
_geom_torsion
_geom_torsion_site_symmetry_1
_geom_torsion_site_symmetry_2
_geom_torsion_site_symmetry_3
_geom_torsion_site_symmetry_4
_geom_torsion_publ_flag
N1 C1 C2 C3 0.9(3) . . . . ?
C20 C1 C2 C3 178.0(2) . . . . ?
C1 C2 C3 C4 -0.9(3) . . . . ?
C2 C3 C4 N1 0.6(3) . . . . ?
C2 C3 C4 C5 -177.4(3) . . . . ?
C3 C4 C5 C6 -120.0(3) . . . . ?
N1 C4 C5 C6 62.3(3) . . . . ?
C3 C4 C5 C21 -0.5(4) . . . . ?
N1 C4 C5 C21 -178.2(2) . . . . ?
C3 C4 C5 C22 117.4(3) . . . . ?
N1 C4 C5 C22 -60.4(3) . . . . ?
C4 C5 C6 C7 80.9(4) . . . . ?
C21 C5 C6 C7 -38.4(4) . . . . ?
C22 C5 C6 C7 -157.8(3) . . . . ?
C4 C5 C6 N2 -93.6(3) . . . . ?
C21 C5 C6 N2 147.1(3) . . . . ?
C22 C5 C6 N2 27.7(3) . . . . ?
N2 C6 C7 C8 -0.7(3) . . . . ?
C5 C6 C7 C8 -175.9(3) . . . . ?
C6 C7 C8 C9 0.4(3) . . . . ?
C7 C8 C9 N2 0.1(3) . . . . ?
C7 C8 C9 C10 179.7(3) . . . . ?
C8 C9 C10 C11 -130.2(3) . . . . ?
N2 C9 C10 C11 49.3(3) . . . . ?
C8 C9 C10 C27 106.9(3) . . . . ?
N2 C9 C10 C27 -73.6(3) . . . . ?
C8 C9 C10 C23 -10.8(4) . . . . ?
N2 C9 C10 C23 168.7(2) . . . . ?
C9 C10 C11 C12 -110.5(3) . . . . ?
C27 C10 C11 C12 13.4(4) . . . . ?
C23 C10 C11 C12 131.1(3) . . . . ?
C9 C10 C11 N3 65.6(3) . . . . ?
C27 C10 C11 N3 -170.5(2) . . . . ?
C23 C10 C11 N3 -52.8(3) . . . . ?
N3 C11 C12 C13 0.7(3) . . . . ?
C10 C11 C12 C13 177.1(3) . . . . ?
C11 C12 C13 C14 -0.5(3) . . . . ?
C12 C13 C14 N3 0.1(3) . . . . ?
C12 C13 C14 C15 -179.0(3) . . . . ?
N3 C14 C15 C16 -65.6(3) . . . . ?
C13 C14 C15 C16 113.5(3) . . . . ?
N3 C14 C15 C25 174.5(2) . . . . ?
C13 C14 C15 C25 -6.5(4) . . . . ?
N3 C14 C15 C24 55.3(3) . . . . ?
C13 C14 C15 C24 -125.7(3) . . . . ?
C14 C15 C16 C17 141.0(3) . . . . ?
C25 C15 C16 C17 -99.2(3) . . . . ?
C24 C15 C16 C17 19.3(4) . . . . ?
C14 C15 C16 N4 -46.3(3) . . . . ?
C25 C15 C16 N4 73.4(3) . . . . ?
C24 C15 C16 N4 -168.1(2) . . . . ?
N4 C16 C17 C18 -0.3(3) . . . . ?
C15 C16 C17 C18 173.2(3) . . . . ?
C16 C17 C18 C19 -0.4(3) . . . . ?
C17 C18 C19 N4 1.0(3) . . . . ?
C17 C18 C19 C20 177.5(3) . . . . ?
C2 C1 C20 C19 124.2(3) . . . . ?
N1 C1 C20 C19 -59.0(3) . . . . ?
C2 C1 C20 C32 -110.7(3) . . . . ?
N1 C1 C20 C32 66.0(3) . . . . ?
C2 C1 C20 C26 4.9(4) . . . . ?
N1 C1 C20 C26 -178.4(2) . . . . ?
C18 C19 C20 C1 -96.0(3) . . . . ?
N4 C19 C20 C1 80.1(3) . . . . ?
C18 C19 C20 C32 140.0(3) . . . . ?
N4 C19 C20 C32 -43.9(3) . . . . ?
C18 C19 C20 C26 23.7(4) . . . . ?
N4 C19 C20 C26 -160.3(2) . . . . ?
C11 C10 C27 C31 55.2(3) . . . . ?
C9 C10 C27 C31 177.4(3) . . . . ?
C23 C10 C27 C31 -64.2(3) . . . . ?
C11 C10 C27 C28 -130.8(3) . . . . ?
C9 C10 C27 C28 -8.6(4) . . . . ?
C23 C10 C27 C28 109.8(3) . . . . ?
C31 C27 C28 C29 0.6(4) . . . . ?
C10 C27 C28 C29 -173.7(2) . . . . ?
C27 C28 C29 N5 0.4(4) . . . . ?
C28 C27 C31 C30 -0.5(4) . . . . ?
C10 C27 C31 C30 173.8(3) . . . . ?
N5 C30 C31 C27 -0.5(5) . . . . ?
C1 C20 C32 C33 -155.1(2) . . . . ?
C19 C20 C32 C33 -30.5(3) . . . . ?
C26 C20 C32 C33 87.3(3) . . . . ?
C1 C20 C32 C36 30.5(3) . . . . ?
C19 C20 C32 C36 155.0(2) . . . . ?
C26 C20 C32 C36 -87.1(3) . . . . ?
C36 C32 C33 C34 -1.2(4) . . . . ?
C20 C32 C33 C34 -175.8(2) . . . . ?
C32 C33 C34 N6 1.2(5) . . . . ?
N6 C35 C36 C32 0.7(4) . . . . ?
C33 C32 C36 C35 0.3(4) . . . . ?
C20 C32 C36 C35 175.0(2) . . . . ?
C3 C4 N1 C1 -0.1(3) . . . . ?
C5 C4 N1 C1 178.1(2) . . . . ?
C2 C1 N1 C4 -0.5(3) . . . . ?
C20 C1 N1 C4 -177.9(2) . . . . ?
C8 C9 N2 C6 -0.6(3) . . . . ?
C10 C9 N2 C6 179.8(2) . . . . ?
C7 C6 N2 C9 0.8(3) . . . . ?
C5 C6 N2 C9 176.4(2) . . . . ?
C13 C14 N3 C11 0.3(3) . . . . ?
C15 C14 N3 C11 179.5(2) . . . . ?
C12 C11 N3 C14 -0.6(3) . . . . ?
C10 C11 N3 C14 -177.6(2) . . . . ?
C17 C16 N4 C19 0.9(3) . . . . ?
C15 C16 N4 C19 -173.3(2) . . . . ?
C18 C19 N4 C16 -1.2(3) . . . . ?
C20 C19 N4 C16 -178.1(2) . . . . ?
C28 C29 N5 C30 -1.4(5) . . . . ?
C31 C30 N5 C29 1.5(5) . . . . ?
C33 C34 N6 C35 -0.2(4) . . . . ?
C36 C35 N6 C34 -0.8(4) . . . . ?
C38 C37 N7 O1 -179.8(2) 7_655 . . . ?
C38 C37 N7 C38 0.5(4) 7_655 . . . ?
C37 C38 N7 O1 179.8(2) 7_655 . . . ?
C37 C38 N7 C37 -0.5(4) 7_655 . . . ?
